data_7010810
loop_
_publ_author_name
'Yasunori Tsukahara'
'Atsushi Iino'
'Takafumi Yoshida'
'Takayoshi Suzuki'
'Sumio Kaizaki'

_publ_section_title
;
 Synthesis, magnetic properties, and electronic spectra of mixed ligand
 bis(\b-diketonato)chromium(III) complexes with a chelated nitronyl
 nitroxide radical: X-ray structure of [Cr(dpm)2(NIT2py)]PF6
;
_journal_issue 2
_journal_name_full 'J. Chem. Soc., Dalton Trans.'
_journal_page_first 181
_journal_page_last 187
_journal_paper_doi 10.1039/b104092h
_journal_year 2002
_chemical_formula_moiety '(Cr (C11 H19 O2)2 (C12 H16 N3 O2)) (F6 P)'
_chemical_formula_sum 'C34 H54 Cr F6 N3 O6 P'
_chemical_formula_weight 797.77
_chemical_melting_point ?
_chemical_name_common '[Cr(dpm)~2~(NIT2-py)]PF~6~'
_chemical_name_systematic
; 
Bis(2,2,6,6-tetramethylhepta-3,5-dionato)(2-(2'-(pyridyl)-4,4,5,5-tetramethyl-
4,5-dihydro-1H-imidazolyl-3-oxide-1-oxyl)chromium(III) Hexafluorophosphate
;
_space_group_IT_number 14
_symmetry_cell_setting monoclinic
_symmetry_space_group_name_Hall '-P 2yab'
_symmetry_space_group_name_H-M 'P 1 21/a 1'
_atom_sites_solution_hydrogens geom
_atom_sites_solution_primary direct
_atom_sites_solution_secondary difmap
_audit_creation_method SHELXL-97
_cell_angle_alpha 90.00
_cell_angle_beta 137.029(17)
_cell_angle_gamma 90.00
_cell_formula_units_Z 4
_cell_length_a 13.940(4)
_cell_length_b 31.191(12)
_cell_length_c 13.960(4)
_cell_measurement_reflns_used 22
_cell_measurement_temperature 296(2)
_cell_measurement_theta_max 14.7
_cell_measurement_theta_min 12.6
_cell_volume 4137(3)
_computing_cell_refinement WinAFC
_computing_data_collection WinAFC
_computing_data_reduction 'teXsan Ver. 1.10'
_computing_molecular_graphics 'ORTEP in teXsan Ver. 1.10'
_computing_publication_material 'SHELXL-97 (Sheldrick, 1997)'
_computing_structure_refinement 'SHELXL-97 (Sheldrick, 1997)'
_computing_structure_solution 'SHELXS-86 (Sheldrick, 1990)'
_diffrn_ambient_temperature 296(2)
_diffrn_measured_fraction_theta_full 0.998
_diffrn_measured_fraction_theta_max 0.998
_diffrn_measurement_device_type 'Rigaku AFC7R'
_diffrn_measurement_method \w
_diffrn_radiation_monochromator graphite
_diffrn_radiation_source 'rotating anode'
_diffrn_radiation_type 'Mo K\a'
_diffrn_radiation_wavelength 0.71069
_diffrn_reflns_av_R_equivalents 0.0745
_diffrn_reflns_av_sigmaI/netI 0.3907
_diffrn_reflns_limit_h_max 18
_diffrn_reflns_limit_h_min -10
_diffrn_reflns_limit_k_max 40
_diffrn_reflns_limit_k_min 0
_diffrn_reflns_limit_l_max 18
_diffrn_reflns_limit_l_min -12
_diffrn_reflns_number 10474
_diffrn_reflns_theta_full 27.49
_diffrn_reflns_theta_max 27.49
_diffrn_reflns_theta_min 2.51
_diffrn_standards_decay_% 1.71
_diffrn_standards_interval_count 150
_diffrn_standards_number 3
_exptl_absorpt_coefficient_mu 0.385
_exptl_absorpt_correction_T_max 0.955
_exptl_absorpt_correction_T_min 0.818
_exptl_absorpt_correction_type integration
_exptl_absorpt_process_details Coppens_numerical
_exptl_crystal_colour purple
_exptl_crystal_density_diffrn 1.281
_exptl_crystal_density_method 'not measured'
_exptl_crystal_description columnar
_exptl_crystal_F_000 1680
_exptl_crystal_size_max 0.600
_exptl_crystal_size_mid 0.150
_exptl_crystal_size_min 0.150
_refine_diff_density_max 0.494
_refine_diff_density_min -0.331
_refine_diff_density_rms 0.065
_refine_ls_extinction_coef 0.0005(5)
_refine_ls_extinction_expression Fc^*^=kFc[1+0.001xFc^2^\l^3^/sin(2\q)]^-1/4^
_refine_ls_extinction_method SHELXL
_refine_ls_goodness_of_fit_ref 0.885
_refine_ls_hydrogen_treatment constr
_refine_ls_matrix_type full
_refine_ls_number_parameters 477
_refine_ls_number_reflns 9464
_refine_ls_number_restraints 0
_refine_ls_restrained_S_all 0.885
_refine_ls_R_factor_all 0.3712
_refine_ls_R_factor_gt 0.0704
_refine_ls_shift/su_max 0.013
_refine_ls_shift/su_mean 0.000
_refine_ls_structure_factor_coef Fsqd
_refine_ls_weighting_details 'calc w=1/[\s^2^(Fo^2^)+(0.1269P)^2^+0.0000P] where P=(Fo^2^+2Fc^2^)/3'
_refine_ls_weighting_scheme calc
_refine_ls_wR_factor_gt 0.1866
_refine_ls_wR_factor_ref 0.2958
_reflns_number_gt 2121
_reflns_number_total 9464
_reflns_threshold_expression 'I > 2\s(I)'
_cod_data_source_file b104092h.txt
_cod_data_source_block CrdbmNIT2py
_cod_depositor_comments
;
The following automatic conversions were performed:

'_chemical_melting_point' value 'not measured' was changed to '?' -
the value is undefined or not given.

Automatic conversion script
Id: cif_fix_values 1569 2011-02-09 13:29:24Z adriana 
;
_cod_original_cell_volume 4137(2)
_cod_original_sg_symbol_H-M 'P 1 21/c 1'
_cod_database_code 7010810

loop_
_symmetry_equiv_pos_as_xyz
'x, y, z'
'-x+1/2, y+1/2, -z'
'-x, -y, -z'
'x-1/2, -y-1/2, z'

loop_
_atom_site_label
_atom_site_type_symbol
_atom_site_fract_x
_atom_site_fract_y
_atom_site_fract_z
_atom_site_U_iso_or_equiv
_atom_site_adp_type
_atom_site_occupancy
_atom_site_symmetry_multiplicity
_atom_site_calc_flag
_atom_site_refinement_flags
_atom_site_disorder_assembly
_atom_site_disorder_group
Cr Cr 0.85863(12) 0.38277(4) 0.10127(12) 0.0534(4) Uani 1 1 d . . .
P P 0.7876(3) 0.32641(10) 0.6482(3) 0.0948(9) Uani 1 1 d . . .
F1 F 0.7163(15) 0.3652(4) 0.5594(12) 0.265(6) Uani 1 1 d . . .
F2 F 0.8303(9) 0.3516(3) 0.7710(8) 0.182(3) Uani 1 1 d . . .
F3 F 0.6556(8) 0.3140(3) 0.6061(11) 0.233(5) Uani 1 1 d . . .
F4 F 0.9228(13) 0.3379(4) 0.6978(14) 0.262(6) Uani 1 1 d . . .
F5 F 0.7583(15) 0.3012(3) 0.5400(11) 0.280(6) Uani 1 1 d . . .
F6 F 0.8605(10) 0.2880(3) 0.7464(10) 0.206(4) Uani 1 1 d . . .
O1 O 1.0112(5) 0.37843(17) 0.1185(5) 0.0618(14) Uani 1 1 d . . .
O2 O 1.0737(7) 0.2355(2) 0.0883(8) 0.118(3) Uani 1 1 d . . .
O21 O 0.7119(5) 0.38722(17) 0.0891(5) 0.0641(14) Uani 1 1 d . . .
O22 O 0.9785(5) 0.35418(15) 0.2822(5) 0.0563(13) Uani 1 1 d . . .
O41 O 0.9371(5) 0.43716(16) 0.1977(5) 0.0700(15) Uani 1 1 d . . .
O42 O 0.7363(5) 0.41181(16) -0.0781(5) 0.0615(14) Uani 1 1 d . . .
N1 N 1.0655(6) 0.3421(2) 0.1331(6) 0.0569(16) Uani 1 1 d . . .
N2 N 1.0935(7) 0.2745(2) 0.1177(8) 0.078(2) Uani 1 1 d . . .
N3 N 0.7799(6) 0.32485(18) -0.0094(6) 0.0513(15) Uani 1 1 d . . .
C1 C 0.9988(8) 0.3047(3) 0.0779(8) 0.056(2) Uani 1 1 d . . .
C2 C 1.2099(7) 0.3407(3) 0.1962(9) 0.072(2) Uani 1 1 d . . .
C3 C 1.2429(9) 0.2923(3) 0.2268(10) 0.083(3) Uani 1 1 d . . .
C4 C 1.1943(10) 0.3578(4) 0.0840(11) 0.125(4) Uani 1 1 d . . .
H4A H 1.2851 0.3590 0.1203 0.153 Uiso 1 1 calc R . .
H4B H 1.1540 0.3860 0.0566 0.153 Uiso 1 1 calc R . .
H4C H 1.1340 0.3391 0.0039 0.153 Uiso 1 1 calc R . .
C5 C 1.3044(9) 0.3693(3) 0.3255(10) 0.101(3) Uani 1 1 d . . .
H5A H 1.3058 0.3590 0.3913 0.124 Uiso 1 1 calc R . .
H5B H 1.2689 0.3982 0.2985 0.124 Uiso 1 1 calc R . .
H5C H 1.3981 0.3689 0.3683 0.124 Uiso 1 1 calc R . .
C6 C 1.3253(10) 0.2739(4) 0.2039(12) 0.126(4) Uani 1 1 d . . .
H6A H 1.3196 0.2432 0.2013 0.146 Uiso 1 1 calc R . .
H6B H 1.4219 0.2826 0.2795 0.146 Uiso 1 1 calc R . .
H6C H 1.2865 0.2842 0.1165 0.146 Uiso 1 1 calc R . .
C7 C 1.3062(10) 0.2777(3) 0.3672(10) 0.108(3) Uani 1 1 d . . .
H7A H 1.2471 0.2869 0.3759 0.129 Uiso 1 1 calc R . .
H7B H 1.3982 0.2901 0.4417 0.129 Uiso 1 1 calc R . .
H7C H 1.3135 0.2470 0.3729 0.129 Uiso 1 1 calc R . .
C8 C 0.8516(8) 0.2960(2) -0.0092(7) 0.0484(18) Uani 1 1 d . . .
C9 C 0.7854(9) 0.2596(3) -0.0931(9) 0.072(2) Uani 1 1 d . . .
H9 H 0.8365 0.2398 -0.0914 0.091 Uiso 1 1 calc R . .
C10 C 0.6460(11) 0.2529(3) -0.1777(10) 0.085(3) Uani 1 1 d . . .
H10 H 0.6009 0.2287 -0.2350 0.104 Uiso 1 1 calc R . .
C11 C 0.5742(9) 0.2820(3) -0.1771(9) 0.081(3) Uani 1 1 d . . .
H11 H 0.4793 0.2779 -0.2326 0.103 Uiso 1 1 calc R . .
C12 C 0.6436(9) 0.3171(3) -0.0938(9) 0.077(2) Uani 1 1 d . . .
H12 H 0.5928 0.3371 -0.0956 0.093 Uiso 1 1 calc R . .
C21 C 0.5937(9) 0.3984(3) 0.1488(10) 0.079(3) Uani 1 1 d . . .
C22 C 0.7241(8) 0.3845(3) 0.1880(9) 0.063(2) Uani 1 1 d . . .
C23 C 0.8474(8) 0.3720(2) 0.3238(8) 0.069(2) Uani 1 1 d . . .
H23 H 0.8492 0.3730 0.3917 0.085 Uiso 1 1 calc R . .
C24 C 0.9671(8) 0.3583(2) 0.3650(8) 0.0544(19) Uani 1 1 d . . .
C25 C 1.0977(8) 0.3466(3) 0.5162(8) 0.071(2) Uani 1 1 d . . .
C26 C 0.4717(11) 0.3717(5) 0.0242(15) 0.177(7) Uani 1 1 d . . .
H26A H 0.3857 0.3824 -0.0119 0.197 Uiso 1 1 calc R . .
H26B H 0.4849 0.3424 0.0529 0.197 Uiso 1 1 calc R . .
H26C H 0.4672 0.3733 -0.0478 0.197 Uiso 1 1 calc R . .
C27 C 0.6038(13) 0.3943(6) 0.2599(14) 0.208(9) Uani 1 1 d . . .
H27A H 0.5203 0.4056 0.2280 0.246 Uiso 1 1 calc R . .
H27B H 0.6844 0.4099 0.3413 0.246 Uiso 1 1 calc R . .
H27C H 0.6135 0.3646 0.2837 0.246 Uiso 1 1 calc R . .
C28 C 0.5596(15) 0.4443(4) 0.0999(17) 0.185(7) Uani 1 1 d . . .
H28A H 0.6078 0.4630 0.1789 0.219 Uiso 1 1 calc R . .
H28B H 0.4600 0.4488 0.0324 0.219 Uiso 1 1 calc R . .
H28C H 0.5893 0.4504 0.0573 0.219 Uiso 1 1 calc R . .
C29 C 1.1304(17) 0.3009(5) 0.5223(15) 0.249(11) Uani 1 1 d . . .
H29A H 1.0443 0.2851 0.4528 0.261 Uiso 1 1 calc R . .
H29B H 1.1835 0.2897 0.6139 0.261 Uiso 1 1 calc R . .
H29C H 1.1845 0.2983 0.5041 0.261 Uiso 1 1 calc R . .
C30 C 1.0812(12) 0.3483(6) 0.6085(11) 0.225(10) Uani 1 1 d . . .
H30A H 1.0876 0.3775 0.6345 0.263 Uiso 1 1 calc R . .
H30B H 1.1541 0.3316 0.6915 0.263 Uiso 1 1 calc R . .
H30C H 0.9910 0.3368 0.5600 0.263 Uiso 1 1 calc R . .
C31 C 1.2136(13) 0.3700(6) 0.5658(12) 0.282(14) Uani 1 1 d . . .
H31A H 1.2992 0.3554 0.6448 0.347 Uiso 1 1 calc R . .
H31B H 1.2138 0.3981 0.5941 0.347 Uiso 1 1 calc R . .
H31C H 1.2067 0.3725 0.4924 0.347 Uiso 1 1 calc R . .
C41 C 0.9772(11) 0.5107(3) 0.2515(10) 0.098(3) Uani 1 1 d . . .
C42 C 0.8988(8) 0.4744(2) 0.1454(9) 0.061(2) Uani 1 1 d . . .
C43 C 0.7917(8) 0.4824(3) 0.0020(8) 0.070(2) Uani 1 1 d . . .
H43 H 0.7692 0.5109 -0.0263 0.083 Uiso 1 1 calc R . .
C44 C 0.7155(7) 0.4516(3) -0.1025(8) 0.059(2) Uani 1 1 d . . .
C45 C 0.6010(11) 0.4633(3) -0.2551(9) 0.089(3) Uani 1 1 d . . .
C46 C 0.950(3) 0.5069(6) 0.335(2) 0.305(16) Uani 1 1 d . . .
H46A H 0.9932 0.5304 0.3996 0.325 Uiso 1 1 calc R . .
H46B H 0.9877 0.4804 0.3856 0.325 Uiso 1 1 calc R . .
H46C H 0.8499 0.5075 0.2730 0.325 Uiso 1 1 calc R . .
C47 C 1.1266(14) 0.5022(5) 0.3553(18) 0.278(14) Uani 1 1 d . . .
H47A H 1.1430 0.4721 0.3764 0.258 Uiso 1 1 calc R . .
H47B H 1.1744 0.5181 0.4394 0.258 Uiso 1 1 calc R . .
H47C H 1.1615 0.5108 0.3192 0.258 Uiso 1 1 calc R . .
C48 C 0.9366(14) 0.5540(3) 0.1940(12) 0.162(6) Uani 1 1 d . . .
H48A H 0.9937 0.5744 0.2695 0.185 Uiso 1 1 calc R . .
H48B H 0.8393 0.5586 0.1385 0.185 Uiso 1 1 calc R . .
H48C H 0.9500 0.5575 0.1361 0.185 Uiso 1 1 calc R . .
C49 C 0.4652(13) 0.4569(8) -0.2913(16) 0.279(13) Uani 1 1 d . . .
H49A H 0.4697 0.4755 -0.2333 0.295 Uiso 1 1 calc R . .
H49B H 0.4599 0.4277 -0.2743 0.295 Uiso 1 1 calc R . .
H49C H 0.3834 0.4638 -0.3884 0.295 Uiso 1 1 calc R . .
C50 C 0.587(2) 0.4331(5) -0.3400(11) 0.287(14) Uani 1 1 d . . .
H50A H 0.5682 0.4054 -0.3275 0.316 Uiso 1 1 calc R . .
H50B H 0.6733 0.4321 -0.3133 0.316 Uiso 1 1 calc R . .
H50C H 0.5114 0.4415 -0.4368 0.316 Uiso 1 1 calc R . .
C51 C 0.5864(13) 0.5088(3) -0.2904(11) 0.157(5) Uani 1 1 d . . .
H51A H 0.5715 0.5251 -0.2440 0.177 Uiso 1 1 calc R . .
H51B H 0.5076 0.5124 -0.3902 0.177 Uiso 1 1 calc R . .
H51C H 0.6706 0.5185 -0.2601 0.177 Uiso 1 1 calc R . .

loop_
_atom_site_aniso_label
_atom_site_aniso_U_11
_atom_site_aniso_U_22
_atom_site_aniso_U_33
_atom_site_aniso_U_23
_atom_site_aniso_U_13
_atom_site_aniso_U_12
Cr 0.0475(7) 0.0492(7) 0.0436(6) 0.0025(7) 0.0270(6) 0.0047(6)
P 0.103(2) 0.083(2) 0.097(2) 0.0030(19) 0.0726(19) 0.0026(18)
F1 0.408(17) 0.219(11) 0.235(11) 0.125(9) 0.257(12) 0.138(11)
F2 0.212(8) 0.184(8) 0.148(6) -0.030(6) 0.130(7) 0.019(6)
F3 0.096(5) 0.272(11) 0.241(10) 0.004(9) 0.095(6) -0.044(6)
F4 0.281(12) 0.252(12) 0.424(17) -0.107(12) 0.312(14) -0.108(10)
F5 0.481(18) 0.203(10) 0.238(10) -0.120(9) 0.289(13) -0.118(11)
F6 0.280(10) 0.169(7) 0.273(10) 0.107(8) 0.235(9) 0.120(7)
O1 0.058(3) 0.055(3) 0.068(3) -0.003(3) 0.044(3) -0.002(3)
O2 0.096(5) 0.065(4) 0.152(7) -0.022(4) 0.078(5) 0.001(4)
O21 0.057(3) 0.072(4) 0.052(3) 0.001(3) 0.036(3) 0.007(3)
O22 0.051(3) 0.055(3) 0.050(3) 0.008(3) 0.033(3) 0.012(2)
O41 0.069(4) 0.048(3) 0.045(3) 0.000(3) 0.027(3) 0.007(3)
O42 0.062(3) 0.056(3) 0.038(3) 0.003(3) 0.028(3) 0.006(3)
N1 0.056(4) 0.061(5) 0.054(4) -0.004(4) 0.040(4) -0.002(4)
N2 0.059(5) 0.067(5) 0.098(6) 0.000(4) 0.054(5) 0.013(4)
N3 0.044(4) 0.051(4) 0.048(4) -0.001(3) 0.030(3) -0.001(3)
C1 0.048(5) 0.054(5) 0.058(5) -0.008(4) 0.037(4) -0.003(4)
C2 0.031(4) 0.095(7) 0.068(6) -0.003(5) 0.029(4) -0.002(4)
C3 0.061(6) 0.094(7) 0.086(7) 0.004(6) 0.051(6) 0.012(5)
C4 0.077(7) 0.212(13) 0.113(9) 0.022(9) 0.078(7) -0.011(8)
C5 0.067(6) 0.100(8) 0.081(7) -0.014(6) 0.036(6) -0.006(5)
C6 0.094(8) 0.169(11) 0.140(10) -0.032(9) 0.093(8) 0.009(8)
C7 0.090(7) 0.111(9) 0.093(8) 0.010(7) 0.057(6) 0.024(6)
C8 0.053(5) 0.044(4) 0.055(5) 0.000(4) 0.042(4) 0.001(4)
C9 0.070(6) 0.070(6) 0.076(6) -0.012(5) 0.054(6) -0.001(5)
C10 0.078(7) 0.086(7) 0.084(7) -0.028(6) 0.057(6) -0.023(6)
C11 0.049(5) 0.082(7) 0.080(7) -0.016(6) 0.037(5) -0.017(5)
C12 0.059(6) 0.073(6) 0.085(6) -0.013(6) 0.048(5) 0.002(5)
C21 0.070(6) 0.094(7) 0.079(6) 0.002(5) 0.056(6) 0.008(5)
C22 0.049(5) 0.070(5) 0.066(5) 0.015(5) 0.041(5) 0.019(4)
C23 0.071(6) 0.077(6) 0.066(6) 0.004(4) 0.053(5) 0.011(5)
C24 0.046(5) 0.054(5) 0.052(5) 0.005(4) 0.032(4) 0.008(4)
C25 0.056(5) 0.077(6) 0.052(5) 0.010(5) 0.031(5) -0.004(5)
C26 0.080(8) 0.230(17) 0.207(15) -0.077(13) 0.101(10) -0.008(9)
C27 0.126(10) 0.41(3) 0.142(12) 0.091(14) 0.115(10) 0.109(14)
C28 0.203(15) 0.132(12) 0.31(2) 0.079(13) 0.215(16) 0.084(11)
C29 0.214(16) 0.138(13) 0.122(12) 0.047(10) 0.037(11) 0.095(12)
C30 0.098(9) 0.50(3) 0.058(7) 0.094(12) 0.052(7) 0.102(14)
C31 0.102(9) 0.42(3) 0.071(8) 0.087(12) -0.018(7) -0.138(14)
C41 0.097(7) 0.061(6) 0.059(6) -0.014(5) 0.033(6) -0.011(5)
C42 0.056(5) 0.043(5) 0.070(6) -0.011(4) 0.042(5) -0.002(4)
C43 0.071(6) 0.045(5) 0.049(5) 0.004(4) 0.030(5) 0.007(4)
C44 0.043(4) 0.066(6) 0.051(5) 0.011(4) 0.029(4) 0.009(4)
C45 0.104(8) 0.061(6) 0.048(5) 0.006(5) 0.038(6) 0.009(5)
C46 0.57(5) 0.183(19) 0.27(2) -0.144(18) 0.35(3) -0.17(2)
C47 0.092(10) 0.136(13) 0.25(2) -0.099(13) 0.010(12) -0.024(9)
C48 0.212(14) 0.050(7) 0.103(9) -0.014(6) 0.077(10) -0.014(8)
C49 0.072(9) 0.42(3) 0.151(15) 0.105(18) 0.021(10) 0.002(14)
C50 0.46(3) 0.202(17) 0.064(8) 0.062(10) 0.146(14) 0.192(19)
C51 0.194(13) 0.091(9) 0.083(8) 0.031(7) 0.069(9) 0.024(8)

loop_
_atom_type_symbol
_atom_type_description
_atom_type_scat_dispersion_real
_atom_type_scat_dispersion_imag
_atom_type_scat_source
Cr Cr 0.3209 0.6236 'International Tables Vol C Tables 4.2.6.8 and 6.1.1.4'
P P 0.1023 0.0942 'International Tables Vol C Tables 4.2.6.8 and 6.1.1.4'
F F 0.0171 0.0103 'International Tables Vol C Tables 4.2.6.8 and 6.1.1.4'
O O 0.0106 0.0060 'International Tables Vol C Tables 4.2.6.8 and 6.1.1.4'
N N 0.0061 0.0033 'International Tables Vol C Tables 4.2.6.8 and 6.1.1.4'
C C 0.0033 0.0016 'International Tables Vol C Tables 4.2.6.8 and 6.1.1.4'
H H 0.0000 0.0000 'International Tables Vol C Tables 4.2.6.8 and 6.1.1.4'

loop_
_geom_angle_atom_site_label_1
_geom_angle_atom_site_label_2
_geom_angle_atom_site_label_3
_geom_angle
_geom_angle_site_symmetry_1
_geom_angle_site_symmetry_3
_geom_angle_publ_flag
O21 Cr O41 91.2(2) . . ?
O21 Cr O42 88.8(2) . . ?
O41 Cr O42 90.3(2) . . ?
O21 Cr O22 89.7(2) . . ?
O41 Cr O22 89.3(2) . . ?
O42 Cr O22 178.4(2) . . ?
O21 Cr O1 178.6(2) . . ?
O41 Cr O1 88.0(2) . . ?
O42 Cr O1 92.4(2) . . ?
O22 Cr O1 89.1(2) . . ?
O21 Cr N3 92.8(2) . . ?
O41 Cr N3 175.5(2) . . ?
O42 Cr N3 87.7(2) . . ?
O22 Cr N3 92.9(2) . . ?
O1 Cr N3 88.1(2) . . ?
F5 P F1 93.8(6) . . ?
F5 P F4 85.1(6) . . ?
F1 P F4 92.2(7) . . ?
F5 P F3 96.8(7) . . ?
F1 P F3 90.2(7) . . ?
F4 P F3 176.8(7) . . ?
F5 P F6 90.3(6) . . ?
F1 P F6 175.7(5) . . ?
F4 P F6 89.3(6) . . ?
F3 P F6 88.2(5) . . ?
F5 P F2 175.6(7) . . ?
F1 P F2 89.4(6) . . ?
F4 P F2 91.8(6) . . ?
F3 P F2 86.1(6) . . ?
F6 P F2 86.5(5) . . ?
N1 O1 Cr 122.5(4) . . ?
C22 O21 Cr 127.8(5) . . ?
C24 O22 Cr 124.7(4) . . ?
C42 O41 Cr 128.3(5) . . ?
C44 O42 Cr 128.3(5) . . ?
O1 N1 C1 126.6(6) . . ?
O1 N1 C2 119.9(6) . . ?
C1 N1 C2 112.7(7) . . ?
O2 N2 C1 128.5(7) . . ?
O2 N2 C3 119.6(7) . . ?
C1 N2 C3 111.3(7) . . ?
C12 N3 C8 117.2(6) . . ?
C12 N3 Cr 116.5(5) . . ?
C8 N3 Cr 126.1(5) . . ?
N1 C1 N2 108.1(7) . . ?
N1 C1 C8 127.5(7) . . ?
N2 C1 C8 124.5(7) . . ?
N1 C2 C4 105.6(6) . . ?
N1 C2 C5 107.8(7) . . ?
C4 C2 C5 111.5(8) . . ?
N1 C2 C3 101.0(7) . . ?
C4 C2 C3 114.6(8) . . ?
C5 C2 C3 114.9(7) . . ?
C6 C3 C7 110.2(8) . . ?
C6 C3 N2 110.2(8) . . ?
C7 C3 N2 105.1(7) . . ?
C6 C3 C2 115.6(8) . . ?
C7 C3 C2 115.1(8) . . ?
N2 C3 C2 99.6(6) . . ?
C2 C4 H4A 109.5 . . ?
C2 C4 H4B 109.5 . . ?
H4A C4 H4B 109.5 . . ?
C2 C4 H4C 109.5 . . ?
H4A C4 H4C 109.5 . . ?
H4B C4 H4C 109.5 . . ?
C2 C5 H5A 109.5 . . ?
C2 C5 H5B 109.5 . . ?
H5A C5 H5B 109.5 . . ?
C2 C5 H5C 109.5 . . ?
H5A C5 H5C 109.5 . . ?
H5B C5 H5C 109.5 . . ?
C3 C6 H6A 109.5 . . ?
C3 C6 H6B 109.5 . . ?
H6A C6 H6B 109.5 . . ?
C3 C6 H6C 109.5 . . ?
H6A C6 H6C 109.5 . . ?
H6B C6 H6C 109.5 . . ?
C3 C7 H7A 109.5 . . ?
C3 C7 H7B 109.5 . . ?
H7A C7 H7B 109.5 . . ?
C3 C7 H7C 109.5 . . ?
H7A C7 H7C 109.5 . . ?
H7B C7 H7C 109.5 . . ?
N3 C8 C9 120.8(7) . . ?
N3 C8 C1 118.1(7) . . ?
C9 C8 C1 121.2(7) . . ?
C10 C9 C8 120.2(8) . . ?
C10 C9 H9 119.9 . . ?
C8 C9 H9 119.9 . . ?
C11 C10 C9 118.9(9) . . ?
C11 C10 H10 120.6 . . ?
C9 C10 H10 120.6 . . ?
C10 C11 C12 118.6(8) . . ?
C10 C11 H11 120.7 . . ?
C12 C11 H11 120.7 . . ?
N3 C12 C11 124.3(8) . . ?
N3 C12 H12 117.8 . . ?
C11 C12 H12 117.8 . . ?
C27 C21 C28 108.6(11) . . ?
C27 C21 C26 109.2(11) . . ?
C28 C21 C26 106.7(10) . . ?
C27 C21 C22 115.5(8) . . ?
C28 C21 C22 109.2(8) . . ?
C26 C21 C22 107.3(8) . . ?
O21 C22 C23 123.4(7) . . ?
O21 C22 C21 114.6(7) . . ?
C23 C22 C21 121.9(8) . . ?
C24 C23 C22 124.7(7) . . ?
C24 C23 H23 117.6 . . ?
C22 C23 H23 117.6 . . ?
O22 C24 C23 124.4(7) . . ?
O22 C24 C25 114.7(7) . . ?
C23 C24 C25 120.9(8) . . ?
C31 C25 C30 114.2(12) . . ?
C31 C25 C29 106.1(13) . . ?
C30 C25 C29 102.8(12) . . ?
C31 C25 C24 109.9(8) . . ?
C30 C25 C24 114.5(8) . . ?
C29 C25 C24 108.5(8) . . ?
C21 C26 H26A 109.5 . . ?
C21 C26 H26B 109.5 . . ?
H26A C26 H26B 109.5 . . ?
C21 C26 H26C 109.5 . . ?
H26A C26 H26C 109.5 . . ?
H26B C26 H26C 109.5 . . ?
C21 C27 H27A 109.5 . . ?
C21 C27 H27B 109.5 . . ?
H27A C27 H27B 109.5 . . ?
C21 C27 H27C 109.5 . . ?
H27A C27 H27C 109.5 . . ?
H27B C27 H27C 109.5 . . ?
C21 C28 H28A 109.5 . . ?
C21 C28 H28B 109.5 . . ?
H28A C28 H28B 109.5 . . ?
C21 C28 H28C 109.5 . . ?
H28A C28 H28C 109.5 . . ?
H28B C28 H28C 109.5 . . ?
C25 C29 H29A 109.5 . . ?
C25 C29 H29B 109.5 . . ?
H29A C29 H29B 109.5 . . ?
C25 C29 H29C 109.5 . . ?
H29A C29 H29C 109.5 . . ?
H29B C29 H29C 109.5 . . ?
C25 C30 H30A 109.5 . . ?
C25 C30 H30B 109.5 . . ?
H30A C30 H30B 109.5 . . ?
C25 C30 H30C 109.5 . . ?
H30A C30 H30C 109.5 . . ?
H30B C30 H30C 109.5 . . ?
C25 C31 H31A 109.5 . . ?
C25 C31 H31B 109.5 . . ?
H31A C31 H31B 109.5 . . ?
C25 C31 H31C 109.5 . . ?
H31A C31 H31C 109.5 . . ?
H31B C31 H31C 109.5 . . ?
C47 C41 C48 114.6(11) . . ?
C47 C41 C46 102.1(14) . . ?
C48 C41 C46 106.8(13) . . ?
C47 C41 C42 108.8(9) . . ?
C48 C41 C42 116.3(8) . . ?
C46 C41 C42 107.0(10) . . ?
O41 C42 C43 123.6(7) . . ?
O41 C42 C41 115.1(7) . . ?
C43 C42 C41 121.3(7) . . ?
C44 C43 C42 125.6(7) . . ?
C44 C43 H43 117.2 . . ?
C42 C43 H43 117.2 . . ?
O42 C44 C43 123.5(7) . . ?
O42 C44 C45 114.7(7) . . ?
C43 C44 C45 121.8(7) . . ?
C50 C45 C51 117.5(11) . . ?
C50 C45 C44 112.4(8) . . ?
C51 C45 C44 117.1(8) . . ?
C50 C45 C49 104.8(14) . . ?
C51 C45 C49 100.1(11) . . ?
C44 C45 C49 101.8(9) . . ?
C41 C46 H46A 109.5 . . ?
C41 C46 H46B 109.5 . . ?
H46A C46 H46B 109.5 . . ?
C41 C46 H46C 109.5 . . ?
H46A C46 H46C 109.5 . . ?
H46B C46 H46C 109.5 . . ?
C41 C47 H47A 109.5 . . ?
C41 C47 H47B 109.5 . . ?
H47A C47 H47B 109.5 . . ?
C41 C47 H47C 109.5 . . ?
H47A C47 H47C 109.5 . . ?
H47B C47 H47C 109.5 . . ?
C41 C48 H48A 109.5 . . ?
C41 C48 H48B 109.5 . . ?
H48A C48 H48B 109.5 . . ?
C41 C48 H48C 109.5 . . ?
H48A C48 H48C 109.5 . . ?
H48B C48 H48C 109.5 . . ?
C45 C49 H49A 109.5 . . ?
C45 C49 H49B 109.5 . . ?
H49A C49 H49B 109.5 . . ?
C45 C49 H49C 109.5 . . ?
H49A C49 H49C 109.5 . . ?
H49B C49 H49C 109.5 . . ?
C45 C50 H50A 109.5 . . ?
C45 C50 H50B 109.5 . . ?
H50A C50 H50B 109.5 . . ?
C45 C50 H50C 109.5 . . ?
H50A C50 H50C 109.5 . . ?
H50B C50 H50C 109.5 . . ?
C45 C51 H51A 109.5 . . ?
C45 C51 H51B 109.5 . . ?
H51A C51 H51B 109.5 . . ?
C45 C51 H51C 109.5 . . ?
H51A C51 H51C 109.5 . . ?
H51B C51 H51C 109.5 . . ?

loop_
_geom_bond_atom_site_label_1
_geom_bond_atom_site_label_2
_geom_bond_distance
_geom_bond_site_symmetry_2
_geom_bond_publ_flag
Cr O21 1.929(5) . ?
Cr O41 1.932(5) . ?
Cr O42 1.936(5) . ?
Cr O22 1.947(5) . ?
Cr O1 1.962(5) . ?
Cr N3 2.091(6) . ?
P F5 1.471(8) . ?
P F1 1.478(9) . ?
P F4 1.500(9) . ?
P F3 1.517(8) . ?
P F6 1.519(8) . ?
P F2 1.556(8) . ?
O1 N1 1.293(7) . ?
O2 N2 1.250(8) . ?
O21 C22 1.265(9) . ?
O22 C24 1.283(8) . ?
O41 C42 1.264(8) . ?
O42 C44 1.263(8) . ?
N1 C1 1.331(9) . ?
N1 C2 1.495(9) . ?
N2 C1 1.365(9) . ?
N2 C3 1.524(10) . ?
N3 C12 1.335(9) . ?
N3 C8 1.342(8) . ?
C1 C8 1.452(9) . ?
C2 C4 1.512(12) . ?
C2 C5 1.519(11) . ?
C2 C3 1.546(12) . ?
C3 C6 1.512(11) . ?
C3 C7 1.515(12) . ?
C4 H4A 0.9600 . ?
C4 H4B 0.9600 . ?
C4 H4C 0.9600 . ?
C5 H5A 0.9600 . ?
C5 H5B 0.9600 . ?
C5 H5C 0.9600 . ?
C6 H6A 0.9600 . ?
C6 H6B 0.9600 . ?
C6 H6C 0.9600 . ?
C7 H7A 0.9600 . ?
C7 H7B 0.9600 . ?
C7 H7C 0.9600 . ?
C8 C9 1.391(10) . ?
C9 C10 1.362(11) . ?
C9 H9 0.9300 . ?
C10 C11 1.357(11) . ?
C10 H10 0.9300 . ?
C11 C12 1.359(11) . ?
C11 H11 0.9300 . ?
C12 H12 0.9300 . ?
C21 C27 1.457(13) . ?
C21 C28 1.506(14) . ?
C21 C26 1.511(14) . ?
C21 C22 1.528(11) . ?
C22 C23 1.390(10) . ?
C23 C24 1.376(10) . ?
C23 H23 0.9300 . ?
C24 C25 1.509(10) . ?
C25 C31 1.408(13) . ?
C25 C30 1.468(13) . ?
C25 C29 1.481(14) . ?
C26 H26A 0.9600 . ?
C26 H26B 0.9600 . ?
C26 H26C 0.9600 . ?
C27 H27A 0.9600 . ?
C27 H27B 0.9600 . ?
C27 H27C 0.9600 . ?
C28 H28A 0.9600 . ?
C28 H28B 0.9600 . ?
C28 H28C 0.9600 . ?
C29 H29A 0.9600 . ?
C29 H29B 0.9600 . ?
C29 H29C 0.9600 . ?
C30 H30A 0.9600 . ?
C30 H30B 0.9600 . ?
C30 H30C 0.9600 . ?
C31 H31A 0.9600 . ?
C31 H31B 0.9600 . ?
C31 H31C 0.9600 . ?
C41 C47 1.446(15) . ?
C41 C48 1.457(13) . ?
C41 C46 1.471(18) . ?
C41 C42 1.517(11) . ?
C42 C43 1.388(10) . ?
C43 C44 1.383(10) . ?
C43 H43 0.9300 . ?
C44 C45 1.498(11) . ?
C45 C50 1.411(14) . ?
C45 C51 1.467(13) . ?
C45 C49 1.574(16) . ?
C46 H46A 0.9600 . ?
C46 H46B 0.9600 . ?
C46 H46C 0.9600 . ?
C47 H47A 0.9600 . ?
C47 H47B 0.9600 . ?
C47 H47C 0.9600 . ?
C48 H48A 0.9600 . ?
C48 H48B 0.9600 . ?
C48 H48C 0.9600 . ?
C49 H49A 0.9600 . ?
C49 H49B 0.9600 . ?
C49 H49C 0.9600 . ?
C50 H50A 0.9600 . ?
C50 H50B 0.9600 . ?
C50 H50C 0.9600 . ?
C51 H51A 0.9600 . ?
C51 H51B 0.9600 . ?
C51 H51C 0.9600 . ?

loop_
_geom_torsion_atom_site_label_1
_geom_torsion_atom_site_label_2
_geom_torsion_atom_site_label_3
_geom_torsion_atom_site_label_4
_geom_torsion
_geom_torsion_site_symmetry_1
_geom_torsion_site_symmetry_2
_geom_torsion_site_symmetry_3
_geom_torsion_site_symmetry_4
_geom_torsion_publ_flag
O21 Cr O1 N1 92(9) . . . . ?
O41 Cr O1 N1 147.4(5) . . . . ?
O42 Cr O1 N1 -122.4(5) . . . . ?
O22 Cr O1 N1 58.2(5) . . . . ?
N3 Cr O1 N1 -34.8(5) . . . . ?
O41 Cr O21 C22 -69.9(7) . . . . ?
O42 Cr O21 C22 -160.2(7) . . . . ?
O22 Cr O21 C22 19.3(7) . . . . ?
O1 Cr O21 C22 -15(10) . . . . ?
N3 Cr O21 C22 112.2(7) . . . . ?
O21 Cr O22 C24 -24.7(6) . . . . ?
O41 Cr O22 C24 66.5(6) . . . . ?
O42 Cr O22 C24 -6(8) . . . . ?
O1 Cr O22 C24 154.5(6) . . . . ?
N3 Cr O22 C24 -117.4(6) . . . . ?
O21 Cr O41 C42 -82.5(7) . . . . ?
O42 Cr O41 C42 6.3(7) . . . . ?
O22 Cr O41 C42 -172.2(7) . . . . ?
O1 Cr O41 C42 98.6(7) . . . . ?
N3 Cr O41 C42 69(3) . . . . ?
O21 Cr O42 C44 82.7(6) . . . . ?
O41 Cr O42 C44 -8.5(6) . . . . ?
O22 Cr O42 C44 64(8) . . . . ?
O1 Cr O42 C44 -96.5(6) . . . . ?
N3 Cr O42 C44 175.5(6) . . . . ?
Cr O1 N1 C1 33.3(9) . . . . ?
Cr O1 N1 C2 -158.0(5) . . . . ?
O21 Cr N3 C12 23.6(6) . . . . ?
O41 Cr N3 C12 -128(3) . . . . ?
O42 Cr N3 C12 -65.1(6) . . . . ?
O22 Cr N3 C12 113.4(6) . . . . ?
O1 Cr N3 C12 -157.5(6) . . . . ?
O21 Cr N3 C8 -160.3(5) . . . . ?
O41 Cr N3 C8 49(3) . . . . ?
O42 Cr N3 C8 111.0(6) . . . . ?
O22 Cr N3 C8 -70.4(6) . . . . ?
O1 Cr N3 C8 18.6(6) . . . . ?
O1 N1 C1 N2 179.6(6) . . . . ?
C2 N1 C1 N2 10.1(9) . . . . ?
O1 N1 C1 C8 -0.7(12) . . . . ?
C2 N1 C1 C8 -170.1(7) . . . . ?
O2 N2 C1 N1 -180.0(9) . . . . ?
C3 N2 C1 N1 8.7(9) . . . . ?
O2 N2 C1 C8 0.2(14) . . . . ?
C3 N2 C1 C8 -171.1(7) . . . . ?
O1 N1 C2 C4 -74.1(9) . . . . ?
C1 N1 C2 C4 96.1(9) . . . . ?
O1 N1 C2 C5 45.2(9) . . . . ?
C1 N1 C2 C5 -144.5(7) . . . . ?
O1 N1 C2 C3 166.1(6) . . . . ?
C1 N1 C2 C3 -23.6(8) . . . . ?
O2 N2 C3 C6 43.7(12) . . . . ?
C1 N2 C3 C6 -144.1(8) . . . . ?
O2 N2 C3 C7 -75.0(10) . . . . ?
C1 N2 C3 C7 97.2(8) . . . . ?
O2 N2 C3 C2 165.6(8) . . . . ?
C1 N2 C3 C2 -22.2(9) . . . . ?
N1 C2 C3 C6 143.0(8) . . . . ?
C4 C2 C3 C6 30.0(11) . . . . ?
C5 C2 C3 C6 -101.2(10) . . . . ?
N1 C2 C3 C7 -86.7(8) . . . . ?
C4 C2 C3 C7 160.3(7) . . . . ?
C5 C2 C3 C7 29.1(11) . . . . ?
N1 C2 C3 N2 25.1(8) . . . . ?
C4 C2 C3 N2 -87.9(8) . . . . ?
C5 C2 C3 N2 140.9(8) . . . . ?
C12 N3 C8 C9 -0.6(10) . . . . ?
Cr N3 C8 C9 -176.7(5) . . . . ?
C12 N3 C8 C1 177.8(7) . . . . ?
Cr N3 C8 C1 1.7(9) . . . . ?
N1 C1 C8 N3 -17.5(11) . . . . ?
N2 C1 C8 N3 162.2(7) . . . . ?
N1 C1 C8 C9 160.8(8) . . . . ?
N2 C1 C8 C9 -19.4(11) . . . . ?
N3 C8 C9 C10 0.6(12) . . . . ?
C1 C8 C9 C10 -177.7(8) . . . . ?
C8 C9 C10 C11 -0.8(14) . . . . ?
C9 C10 C11 C12 1.1(14) . . . . ?
C8 N3 C12 C11 0.9(12) . . . . ?
Cr N3 C12 C11 177.4(7) . . . . ?
C10 C11 C12 N3 -1.2(15) . . . . ?
Cr O21 C22 C23 -8.9(12) . . . . ?
Cr O21 C22 C21 168.2(5) . . . . ?
C27 C21 C22 O21 178.1(11) . . . . ?
C28 C21 C22 O21 -59.1(12) . . . . ?
C26 C21 C22 O21 56.1(12) . . . . ?
C27 C21 C22 C23 -4.8(15) . . . . ?
C28 C21 C22 C23 118.0(11) . . . . ?
C26 C21 C22 C23 -126.7(11) . . . . ?
O21 C22 C23 C24 -4.8(13) . . . . ?
C21 C22 C23 C24 178.4(8) . . . . ?
Cr O22 C24 C23 20.8(10) . . . . ?
Cr O22 C24 C25 -159.2(5) . . . . ?
C22 C23 C24 O22 -1.9(13) . . . . ?
C22 C23 C24 C25 178.1(8) . . . . ?
O22 C24 C25 C31 54.2(14) . . . . ?
C23 C24 C25 C31 -125.8(13) . . . . ?
O22 C24 C25 C30 -175.7(11) . . . . ?
C23 C24 C25 C30 4.3(14) . . . . ?
O22 C24 C25 C29 -61.5(12) . . . . ?
C23 C24 C25 C29 118.6(12) . . . . ?
Cr O41 C42 C43 -2.7(12) . . . . ?
Cr O41 C42 C41 176.3(6) . . . . ?
C47 C41 C42 O41 47.9(15) . . . . ?
C48 C41 C42 O41 179.1(10) . . . . ?
C46 C41 C42 O41 -61.7(15) . . . . ?
C47 C41 C42 C43 -133.1(13) . . . . ?
C48 C41 C42 C43 -1.9(15) . . . . ?
C46 C41 C42 C43 117.3(14) . . . . ?
O41 C42 C43 C44 -1.9(13) . . . . ?
C41 C42 C43 C44 179.2(9) . . . . ?
Cr O42 C44 C43 7.1(11) . . . . ?
Cr O42 C44 C45 -173.1(6) . . . . ?
C42 C43 C44 O42 -0.4(13) . . . . ?
C42 C43 C44 C45 179.8(8) . . . . ?
O42 C44 C45 C50 -30.6(16) . . . . ?
C43 C44 C45 C50 149.3(13) . . . . ?
O42 C44 C45 C51 -171.0(9) . . . . ?
C43 C44 C45 C51 8.8(14) . . . . ?
O42 C44 C45 C49 81.0(12) . . . . ?
C43 C44 C45 C49 -99.2(12) . . . . ?
